data_4029769
loop_
_publ_author_name
'Petrov, Viacheslav A.'
'Marshall, Will'

_publ_section_title
;
 Acid catalyzed cyclodimerization of
 2,2-bis(trifluoromethyl)-4-alkoxy-oxetanes and -thietanes. Synthesis of
 2,2,6,6-tetrakis(trifluoromethyl)-4,8-dialkoxy-1,5-dioxocanes and
 3,3,7,7-tetrakis(trifluoromethyl)-9-oxa-2,6-dithia-bicyclo[3.3.1]nonane.
;
_journal_name_full 'Beilstein journal of organic chemistry'
_journal_page_first 46
_journal_paper_doi 10.3762/bjoc.6.46
_journal_volume 6
_journal_year 2010
_chemical_formula_sum 'C10 H6 F12 O S2'
_chemical_formula_weight 434.27
_chemical_name_systematic
;
 ?
;
_space_group_IT_number 68
_symmetry_cell_setting orthorhombic
_symmetry_space_group_name_Hall '-C 2a 2ac'
_symmetry_space_group_name_H-M 'C c c a :2'
_atom_sites_solution_hydrogens geom
_atom_sites_solution_primary direct
_atom_sites_solution_secondary difmap
_audit_creation_method SHELXL-97
_cell_angle_alpha 90.00
_cell_angle_beta 90.00
_cell_angle_gamma 90.00
_cell_formula_units_Z 16
_cell_length_a 21.271(6)
_cell_length_b 25.685(7)
_cell_length_c 10.563(3)
_cell_measurement_temperature 293(2)
_cell_volume 5771(3)
_computing_cell_refinement 'Bruker XSCANS'
_computing_data_collection 'Bruker XSCANS'
_computing_data_reduction 'Bruker SHELXTL'
_computing_molecular_graphics 'Bruker SHELXTL'
_computing_publication_material 'Bruker SHELXTL'
_computing_structure_refinement 'SHELXL-97 (Sheldrick, 1997)'
_computing_structure_solution 'SHELXS-97 (Sheldrick, 1990)'
_diffrn_ambient_temperature 293(2)
_diffrn_measured_fraction_theta_full 0.998
_diffrn_measured_fraction_theta_max 0.998
_diffrn_measurement_device_type 'Bruker P4'
_diffrn_measurement_method '\w scans'
_diffrn_radiation_monochromator graphite
_diffrn_radiation_source 'fine-focus sealed tube'
_diffrn_radiation_type MoK\a
_diffrn_radiation_wavelength 0.71073
_diffrn_reflns_av_R_equivalents 0.0349
_diffrn_reflns_av_sigmaI/netI 0.0181
_diffrn_reflns_limit_h_max 28
_diffrn_reflns_limit_h_min -25
_diffrn_reflns_limit_k_max 34
_diffrn_reflns_limit_k_min -34
_diffrn_reflns_limit_l_max 14
_diffrn_reflns_limit_l_min -14
_diffrn_reflns_number 32649
_diffrn_reflns_theta_full 28.31
_diffrn_reflns_theta_max 28.31
_diffrn_reflns_theta_min 1.91
_exptl_absorpt_coefficient_mu 0.508
_exptl_absorpt_correction_type none
_exptl_crystal_colour colourless
_exptl_crystal_density_diffrn 1.999
_exptl_crystal_density_method 'not measured'
_exptl_crystal_description ireg.block
_exptl_crystal_F_000 3424
_exptl_crystal_size_max 0.500
_exptl_crystal_size_mid 0.500
_exptl_crystal_size_min 0.480
_refine_diff_density_max 0.428
_refine_diff_density_min -0.309
_refine_diff_density_rms 0.050
_refine_ls_extinction_method none
_refine_ls_goodness_of_fit_ref 1.044
_refine_ls_hydrogen_treatment riding
_refine_ls_matrix_type full
_refine_ls_number_parameters 250
_refine_ls_number_reflns 3592
_refine_ls_number_restraints 0
_refine_ls_restrained_S_all 1.044
_refine_ls_R_factor_all 0.0402
_refine_ls_R_factor_gt 0.0308
_refine_ls_shift/su_max 0.000
_refine_ls_shift/su_mean 0.000
_refine_ls_structure_factor_coef Fsqd
_refine_ls_weighting_details 'calc w=1/[\s^2^(Fo^2^)+(0.0350P)^2^+6.7987P] where P=(Fo^2^+2Fc^2^)/3'
_refine_ls_weighting_scheme calc
_refine_ls_wR_factor_gt 0.0745
_refine_ls_wR_factor_ref 0.0825
_reflns_number_gt 3020
_reflns_number_total 3592
_reflns_threshold_expression >2sigma(I)
_cod_data_source_file 1860-5397-6-46-S2.cif
_cod_data_source_block 07077
_cod_depositor_comments
;
The following automatic conversions were performed:

'_symmetry_cell_setting' value 'Orthorhombic' changed to
'orthorhombic' according to
/usr/data/users/saulius/automatic-downloads/retrospective/Beilstein/lib/dictionaries/cif_core.dic
dictionary named 'cif_core.dic' version 2.4.2 from 2011-04-26.

Automatic conversion script
Id: cif_fix_values 2281 2013-09-26 08:29:07Z andrius 
;
_cod_original_sg_symbol_H-M Ccca
_cod_database_code 4029769

loop_
_symmetry_equiv_pos_as_xyz
'x, y, z'
'-x, -y+1/2, z'
'x, -y+1/2, -z+1/2'
'-x, y, -z+1/2'
'x+1/2, y+1/2, z'
'-x+1/2, -y+1, z'
'x+1/2, -y+1, -z+1/2'
'-x+1/2, y+1/2, -z+1/2'
'-x, -y, -z'
'x, y-1/2, -z'
'-x, y-1/2, z-1/2'
'x, -y, z-1/2'
'-x+1/2, -y+1/2, -z'
'x+1/2, y, -z'
'-x+1/2, y, z-1/2'
'x+1/2, -y+1/2, z-1/2'

loop_
_atom_site_label
_atom_site_type_symbol
_atom_site_fract_x
_atom_site_fract_y
_atom_site_fract_z
_atom_site_U_iso_or_equiv
_atom_site_adp_type
_atom_site_occupancy
_atom_site_symmetry_multiplicity
_atom_site_calc_flag
S1 S 0.21132(2) 0.078508(19) 0.27081(5) 0.04047(12) Uani 1 1 d
S2 S 0.062314(18) 0.195155(14) 0.13788(3) 0.02594(10) Uani 1 1 d
F1 F 0.10031(7) 0.00665(4) 0.22684(13) 0.0624(4) Uani 1 1 d
F2 F 0.15402(7) -0.01518(5) 0.38989(15) 0.0643(4) Uani 1 1 d
F3 F 0.05914(6) 0.01217(5) 0.41037(15) 0.0638(4) Uani 1 1 d
F4 F 0.19079(6) 0.05952(5) 0.55063(12) 0.0572(3) Uani 1 1 d
F5 F 0.09558(6) 0.08563(6) 0.56378(10) 0.0557(3) Uani 1 1 d
F6 F 0.16832(7) 0.13858(5) 0.50713(11) 0.0541(3) Uani 1 1 d
F7 F 0.03983(6) 0.10507(5) -0.04191(12) 0.0547(3) Uani 1 1 d
F8 F 0.02617(7) 0.18010(6) -0.12614(13) 0.0687(4) Uani 1 1 d
F9 F 0.10154(8) 0.13062(7) -0.18955(12) 0.0766(5) Uani 1 1 d
F10 F 0.18747(6) 0.23817(5) 0.04223(12) 0.0532(3) Uani 1 1 d
F11 F 0.11220(7) 0.25415(5) -0.08646(13) 0.0594(3) Uani 1 1 d
F12 F 0.18665(7) 0.20225(5) -0.14088(12) 0.0642(4) Uani 1 1 d
O1 O 0.16917(5) 0.17579(4) 0.25840(11) 0.0298(2) Uani 1 1 d
C1 C 0.13635(7) 0.07553(6) 0.35589(15) 0.0282(3) Uani 1 1 d
C2 C 0.08512(7) 0.11107(6) 0.29903(14) 0.0241(3) Uani 1 1 d
C3 C 0.10440(7) 0.16801(6) 0.27470(14) 0.0242(3) Uani 1 1 d
C4 C 0.11376(8) 0.17036(6) 0.01197(14) 0.0284(3) Uani 1 1 d
C5 C 0.15967(8) 0.12727(7) 0.05646(16) 0.0314(3) Uani 1 1 d
C6 C 0.19658(8) 0.13830(7) 0.17916(16) 0.0324(3) Uani 1 1 d
C7 C 0.11229(10) 0.01916(7) 0.34643(19) 0.0423(4) Uani 1 1 d
C8 C 0.14779(9) 0.08964(8) 0.49583(17) 0.0388(4) Uani 1 1 d
C9 C 0.07004(10) 0.14650(8) -0.08817(18) 0.0459(5) Uani 1 1 d
C10 C 0.15039(10) 0.21686(7) -0.04405(18) 0.0422(4) Uani 1 1 d
H3 H 0.0926(8) 0.1893(7) 0.3434(17) 0.022(4) Uiso 1 1 d
H2' H 0.0718(9) 0.0949(7) 0.2240(18) 0.028(5) Uiso 1 1 d
H6 H 0.2382(10) 0.1521(7) 0.1589(19) 0.039(5) Uiso 1 1 d
H2 H 0.0505(9) 0.1105(7) 0.3550(18) 0.029(5) Uiso 1 1 d
H5' H 0.1352(9) 0.0950(8) 0.0622(19) 0.038(5) Uiso 1 1 d
H5 H 0.1887(10) 0.1221(8) -0.009(2) 0.044(6) Uiso 1 1 d

loop_
_atom_site_aniso_label
_atom_site_aniso_U_11
_atom_site_aniso_U_22
_atom_site_aniso_U_33
_atom_site_aniso_U_23
_atom_site_aniso_U_13
_atom_site_aniso_U_12
S1 0.0281(2) 0.0498(3) 0.0435(3) 0.01073(19) 0.00548(18) 0.01603(18)
S2 0.02641(19) 0.02645(18) 0.02495(18) 0.00105(13) 0.00074(14) 0.00472(14)
F1 0.0936(10) 0.0332(6) 0.0604(8) -0.0139(5) -0.0116(7) 0.0019(6)
F2 0.0765(9) 0.0362(6) 0.0800(9) 0.0179(6) 0.0003(8) 0.0198(6)
F3 0.0595(8) 0.0407(7) 0.0913(10) 0.0071(6) 0.0205(7) -0.0109(6)
F4 0.0535(7) 0.0722(8) 0.0459(7) 0.0180(6) -0.0195(6) 0.0120(6)
F5 0.0492(7) 0.0900(9) 0.0279(5) 0.0022(5) 0.0035(5) 0.0049(6)
F6 0.0733(8) 0.0513(7) 0.0377(6) -0.0036(5) -0.0227(6) -0.0062(6)
F7 0.0533(7) 0.0515(7) 0.0593(7) -0.0183(6) -0.0139(6) -0.0095(6)
F8 0.0767(10) 0.0804(9) 0.0490(7) 0.0005(7) -0.0347(7) 0.0132(8)
F9 0.0960(11) 0.1016(12) 0.0323(6) -0.0295(7) 0.0031(7) 0.0001(9)
F10 0.0521(7) 0.0507(7) 0.0569(7) 0.0043(5) 0.0089(6) -0.0201(5)
F11 0.0753(9) 0.0446(6) 0.0582(7) 0.0220(6) 0.0084(7) 0.0091(6)
F12 0.0798(9) 0.0636(8) 0.0494(7) 0.0091(6) 0.0383(7) 0.0033(7)
O1 0.0234(5) 0.0341(6) 0.0318(6) -0.0028(4) -0.0017(4) -0.0044(4)
C1 0.0274(7) 0.0295(7) 0.0276(7) 0.0029(6) -0.0004(6) 0.0051(6)
C2 0.0210(7) 0.0265(7) 0.0247(7) 0.0009(5) -0.0015(6) 0.0014(5)
C3 0.0234(7) 0.0267(7) 0.0226(7) -0.0025(5) -0.0004(5) 0.0012(5)
C4 0.0331(8) 0.0303(7) 0.0220(7) -0.0015(6) 0.0018(6) 0.0022(6)
C5 0.0343(9) 0.0327(8) 0.0271(8) -0.0019(6) 0.0075(6) 0.0076(7)
C6 0.0226(7) 0.0398(9) 0.0348(8) 0.0032(7) 0.0045(6) 0.0034(6)
C7 0.0506(11) 0.0290(8) 0.0472(11) 0.0036(7) 0.0016(9) 0.0063(8)
C8 0.0366(9) 0.0509(10) 0.0290(8) 0.0066(7) -0.0068(7) 0.0042(8)
C9 0.0542(12) 0.0531(11) 0.0304(9) -0.0084(8) -0.0074(8) 0.0028(9)
C10 0.0503(11) 0.0407(9) 0.0356(9) 0.0067(7) 0.0146(8) 0.0021(8)

loop_
_atom_type_symbol
_atom_type_description
_atom_type_scat_dispersion_real
_atom_type_scat_dispersion_imag
_atom_type_scat_source
C C 0.0033 0.0016 'International Tables Vol C Tables 4.2.6.8 and 6.1.1.4'
H H 0.0000 0.0000 'International Tables Vol C Tables 4.2.6.8 and 6.1.1.4'
F F 0.0171 0.0103 'International Tables Vol C Tables 4.2.6.8 and 6.1.1.4'
O O 0.0106 0.0060 'International Tables Vol C Tables 4.2.6.8 and 6.1.1.4'
S S 0.1246 0.1234 'International Tables Vol C Tables 4.2.6.8 and 6.1.1.4'

loop_
_geom_angle_atom_site_label_1
_geom_angle_atom_site_label_2
_geom_angle_atom_site_label_3
_geom_angle
C1 S1 C6 98.31(7)
C4 S2 C3 98.50(7)
C3 O1 C6 112.57(12)
C7 C1 C8 109.63(14)
C7 C1 C2 107.24(14)
C8 C1 C2 110.23(13)
C7 C1 S1 107.27(12)
C8 C1 S1 108.86(12)
C2 C1 S1 113.52(11)
C3 C2 C1 116.01(13)
O1 C3 C2 114.65(12)
O1 C3 S2 109.14(10)
C2 C3 S2 111.21(10)
C9 C4 C10 110.50(15)
C9 C4 C5 107.79(14)
C10 C4 C5 110.54(14)
C9 C4 S2 106.04(12)
C10 C4 S2 108.07(11)
C5 C4 S2 113.81(11)
C6 C5 C4 116.42(13)
O1 C6 C5 114.58(13)
O1 C6 S1 109.23(11)
C5 C6 S1 112.05(12)
F1 C7 F3 106.69(18)
F1 C7 F2 107.16(16)
F3 C7 F2 107.58(16)
F1 C7 C1 110.69(15)
F3 C7 C1 112.15(15)
F2 C7 C1 112.27(17)
F5 C8 F4 107.16(15)
F5 C8 F6 107.36(16)
F4 C8 F6 106.48(15)
F5 C8 C1 111.62(15)
F4 C8 C1 112.90(16)
F6 C8 C1 111.00(14)
F9 C9 F8 108.04(17)
F9 C9 F7 107.04(17)
F8 C9 F7 106.80(18)
F9 C9 C4 111.88(17)
F8 C9 C4 111.88(16)
F7 C9 C4 110.93(15)
F10 C10 F11 107.29(16)
F10 C10 F12 107.42(17)
F11 C10 F12 107.25(15)
F10 C10 C4 110.90(14)
F11 C10 C4 112.15(16)
F12 C10 C4 111.59(15)

loop_
_geom_bond_atom_site_label_1
_geom_bond_atom_site_label_2
_geom_bond_distance
S1 C1 1.8321(17)
S1 C6 1.8422(18)
S2 C4 1.8363(16)
S2 C3 1.8374(15)
F1 C7 1.328(2)
F2 C7 1.333(2)
F3 C7 1.329(2)
F4 C8 1.330(2)
F5 C8 1.326(2)
F6 C8 1.336(2)
F7 C9 1.336(3)
F8 C9 1.333(2)
F9 C9 1.327(2)
F10 C10 1.324(2)
F11 C10 1.333(2)
F12 C10 1.335(2)
O1 C3 1.4028(18)
O1 C6 1.403(2)
C1 C7 1.539(2)
C1 C8 1.541(2)
C1 C2 1.543(2)
C2 C3 1.541(2)
C4 C9 1.536(2)
C4 C10 1.544(2)
C4 C5 1.549(2)
C5 C6 1.542(2)

loop_
_geom_torsion_atom_site_label_1
_geom_torsion_atom_site_label_2
_geom_torsion_atom_site_label_3
_geom_torsion_atom_site_label_4
_geom_torsion
C6 S1 C1 C7 133.53(12)
C6 S1 C1 C8 -107.92(12)
C6 S1 C1 C2 15.25(13)
C7 C1 C2 C3 -168.44(14)
C8 C1 C2 C3 72.26(17)
S1 C1 C2 C3 -50.15(16)
C6 O1 C3 C2 44.21(17)
C6 O1 C3 S2 -81.28(13)
C1 C2 C3 O1 24.30(18)
C1 C2 C3 S2 148.71(11)
C4 S2 C3 O1 43.89(11)
C4 S2 C3 C2 -83.57(11)
C3 S2 C4 C9 132.68(12)
C3 S2 C4 C10 -108.82(12)
C3 S2 C4 C5 14.37(13)
C9 C4 C5 C6 -165.27(15)
C10 C4 C5 C6 73.87(18)
S2 C4 C5 C6 -47.96(18)
C3 O1 C6 C5 46.05(18)
C3 O1 C6 S1 -80.59(13)
C4 C5 C6 O1 21.7(2)
C4 C5 C6 S1 146.89(12)
C1 S1 C6 O1 43.88(12)
C1 S1 C6 C5 -84.20(12)
C8 C1 C7 F1 178.14(15)
C2 C1 C7 F1 58.47(19)
S1 C1 C7 F1 -63.81(17)
C8 C1 C7 F3 59.1(2)
C2 C1 C7 F3 -60.56(19)
S1 C1 C7 F3 177.16(13)
C8 C1 C7 F2 -62.2(2)
C2 C1 C7 F2 178.17(15)
S1 C1 C7 F2 55.89(18)
C7 C1 C8 F5 -59.82(19)
C2 C1 C8 F5 58.01(19)
S1 C1 C8 F5 -176.87(13)
C7 C1 C8 F4 61.0(2)
C2 C1 C8 F4 178.80(14)
S1 C1 C8 F4 -56.08(18)
C7 C1 C8 F6 -179.56(15)
C2 C1 C8 F6 -61.73(19)
S1 C1 C8 F6 63.39(16)
C10 C4 C9 F9 58.3(2)
C5 C4 C9 F9 -62.6(2)
S2 C4 C9 F9 175.18(15)
C10 C4 C9 F8 -63.1(2)
C5 C4 C9 F8 176.02(16)
S2 C4 C9 F8 53.79(19)
C10 C4 C9 F7 177.76(15)
C5 C4 C9 F7 56.87(19)
S2 C4 C9 F7 -65.36(17)
C9 C4 C10 F10 179.02(15)
C5 C4 C10 F10 -61.74(18)
S2 C4 C10 F10 63.41(17)
C9 C4 C10 F11 59.1(2)
C5 C4 C10 F11 178.33(14)
S2 C4 C10 F11 -56.52(18)
C9 C4 C10 F12 -61.3(2)
C5 C4 C10 F12 58.0(2)
S2 C4 C10 F12 -176.87(14)
